data_4076272
loop_
_publ_author_name
'Ison, Elon A.'
'Abboud, Khalil A.'
'Ghiviriga, Ion'
'Boncella, James M.'

_publ_section_title
;
 Alkylaluminum-Induced Diamide Transfer from Group 6 Imido Diamido
 Complexes
;
_journal_issue 5
_journal_name_full Organometallics
_journal_page_first 929
_journal_paper_doi 10.1021/om034322y
_journal_volume 23
_journal_year 2004
_chemical_formula_sum 'C25 H44 Al Mo N3 Si2'
_chemical_formula_weight 565.73
_chemical_name_systematic
; 
 ? 
;
_space_group_IT_number 2
_symmetry_cell_setting triclinic
_symmetry_space_group_name_Hall '-P 1'
_symmetry_space_group_name_H-M 'P -1'
_atom_sites_solution_hydrogens geom
_atom_sites_solution_primary direct
_atom_sites_solution_secondary difmap
_audit_creation_method SHELXL-97
_cell_angle_alpha 68.598(2)
_cell_angle_beta 80.5930(2)
_cell_angle_gamma 79.021(2)
_cell_formula_units_Z 2
_cell_length_a 11.1574(7)
_cell_length_b 11.4579(7)
_cell_length_c 12.7057(8)
_cell_measurement_reflns_used 60
_cell_measurement_temperature 173(2)
_cell_measurement_theta_max 28.0
_cell_measurement_theta_min 2.0
_cell_volume 1476.75(16)
_computing_cell_refinement 'Bruker SMART & SAINT (Bruker 1998)'
_computing_data_collection 'Bruker SMART (Bruker 1998)'
_computing_data_reduction 'Bruker SHELXTL (Bruker 2000)'
_computing_molecular_graphics 'Bruker SHELXTL'
_computing_publication_material 'Bruker SHELXTL'
_computing_structure_refinement 'Bruker SHELXTL'
_computing_structure_solution 'Bruker SHELXTL'
_diffrn_ambient_temperature 193(2)
_diffrn_measured_fraction_theta_full 0.980
_diffrn_measured_fraction_theta_max 0.980
_diffrn_measurement_device_type 'SMART CCD area detector'
_diffrn_measurement_method '\w scans'
_diffrn_radiation_monochromator graphite
_diffrn_radiation_source 'normal-focus sealed tube'
_diffrn_radiation_type MoK\a
_diffrn_radiation_wavelength 0.71073
_diffrn_reflns_av_R_equivalents 0.0500
_diffrn_reflns_av_sigmaI/netI 0.0845
_diffrn_reflns_limit_h_max 14
_diffrn_reflns_limit_h_min -14
_diffrn_reflns_limit_k_max 14
_diffrn_reflns_limit_k_min -14
_diffrn_reflns_limit_l_max 16
_diffrn_reflns_limit_l_min -16
_diffrn_reflns_number 13438
_diffrn_reflns_theta_full 27.50
_diffrn_reflns_theta_max 27.50
_diffrn_reflns_theta_min 1.73
_diffrn_standards_decay_% none
_diffrn_standards_number 0
_exptl_absorpt_coefficient_mu 0.572
_exptl_absorpt_correction_T_max 0.9720
_exptl_absorpt_correction_T_min 0.9325
_exptl_absorpt_correction_type integration
_exptl_absorpt_process_details 'based on measured indexed crystal faces, SHELXTL (Bruker 1998)'
_exptl_crystal_colour green
_exptl_crystal_density_diffrn 1.272
_exptl_crystal_density_meas 0
_exptl_crystal_density_method 'not measured'
_exptl_crystal_description plates
_exptl_crystal_F_000 596
_exptl_crystal_size_max 0.11
_exptl_crystal_size_mid 0.11
_exptl_crystal_size_min 0.05
_refine_diff_density_max 0.918
_refine_diff_density_min -0.609
_refine_diff_density_rms 0.068
_refine_ls_extinction_method none
_refine_ls_goodness_of_fit_ref 0.913
_refine_ls_hydrogen_treatment mixed
_refine_ls_matrix_type full
_refine_ls_number_parameters 306
_refine_ls_number_reflns 6642
_refine_ls_number_restraints 4
_refine_ls_restrained_S_all 0.919
_refine_ls_R_factor_all 0.0751
_refine_ls_R_factor_gt 0.0409
_refine_ls_shift/su_max 0.001
_refine_ls_shift/su_mean 0.000
_refine_ls_structure_factor_coef Fsqd
_refine_ls_weighting_details 'calc w=1/[\s^2^(Fo^2^)+(0.0471P)^2^] where P=(Fo^2^+2Fc^2^)/3'
_refine_ls_weighting_scheme calc
_refine_ls_wR_factor_gt 0.0966
_refine_ls_wR_factor_ref 0.1038
_reflns_number_gt 4097
_reflns_number_total 6642
_reflns_threshold_expression I>2\s(I)
_cod_data_source_file om034322ysi20031125_100814.cif
_cod_data_source_block ei08
_cod_depositor_comments
;
The following automatic conversions were performed:

'_symmetry_cell_setting' value 'Triclinic' changed to 'triclinic'
according to /home/saulius/struct/CIF-dictionaries/cif_core.dic
dictionary named 'cif_core.dic' version 2.4.1 from 2010-06-29.

Automatic conversion script
Id: cif_fix_values 1715 2011-07-08 13:25:40Z adriana 
;
_cod_original_sg_symbol_H-M P-1
_cod_database_code 4076272

loop_
_symmetry_equiv_pos_as_xyz
'x, y, z'
'-x, -y, -z'

loop_
_atom_site_label
_atom_site_type_symbol
_atom_site_fract_x
_atom_site_fract_y
_atom_site_fract_z
_atom_site_U_iso_or_equiv
_atom_site_adp_type
_atom_site_occupancy
_atom_site_symmetry_multiplicity
_atom_site_calc_flag
_atom_site_refinement_flags
_atom_site_disorder_assembly
_atom_site_disorder_group
Mo Mo 0.67633(3) 0.85008(3) 0.65673(3) 0.04226(11) Uani 1 1 d . A .
Al Al 0.86001(8) 0.39890(9) 0.81083(8) 0.0338(2) Uani 1 1 d . . .
Si1 Si 0.56791(8) 0.41781(9) 0.79469(7) 0.0371(2) Uani 1 1 d . . .
Si2 Si 1.08919(8) 0.55142(9) 0.68232(8) 0.0382(2) Uani 1 1 d . . .
N1 N 0.5352(3) 0.9045(2) 0.7137(2) 0.0433(7) Uani 1 1 d . . .
N2 N 0.7058(2) 0.4838(2) 0.7527(2) 0.0308(6) Uani 1 1 d . . .
N3 N 0.9312(2) 0.5422(2) 0.7026(2) 0.0313(6) Uani 1 1 d . . .
C1 C 0.4269(3) 0.9456(3) 0.7683(3) 0.0423(8) Uani 1 1 d . . .
C2 C 0.3171(3) 0.9016(3) 0.7743(3) 0.0529(9) Uani 1 1 d . . .
H2A H 0.3148 0.8414 0.7396 0.063 Uiso 1 1 calc R . .
C3 C 0.2115(4) 0.9450(4) 0.8306(4) 0.0649(12) Uani 1 1 d . . .
H3A H 0.1369 0.9144 0.8348 0.078 Uiso 1 1 calc R . .
C4 C 0.2141(4) 1.0319(4) 0.8801(4) 0.0731(13) Uani 1 1 d . . .
H4A H 0.1416 1.0613 0.9193 0.088 Uiso 1 1 calc R . .
C5 C 0.3211(4) 1.0765(4) 0.8732(4) 0.0744(13) Uani 1 1 d . . .
H5A H 0.3220 1.1377 0.9072 0.089 Uiso 1 1 calc R . .
C6 C 0.4274(4) 1.0347(3) 0.8183(3) 0.0573(10) Uani 1 1 d . . .
H6A H 0.5011 1.0667 0.8145 0.069 Uiso 1 1 calc R . .
C7 C 0.8454(3) 0.6255(3) 0.6397(2) 0.0333(7) Uani 1 1 d . . .
C8 C 0.7202(3) 0.5927(3) 0.6678(2) 0.0323(7) Uani 1 1 d . . .
C9 C 0.6268(3) 0.6824(3) 0.6063(3) 0.0377(8) Uani 1 1 d . . .
H9A H 0.5406 0.6628 0.6250 0.045 Uiso 1 1 calc R . .
C10 C 0.6542(3) 0.7851(3) 0.5078(3) 0.0460(9) Uani 1 1 d . . .
H10P H 0.5901 0.8325 0.4550 0.055 Uiso 1 1 calc R . .
C11 C 0.7728(3) 0.8141(3) 0.4803(3) 0.0465(9) Uani 1 1 d . . .
H11E H 0.7932 0.8873 0.4109 0.056 Uiso 1 1 calc R . .
C12 C 0.8636(3) 0.7416(3) 0.5512(3) 0.0398(8) Uani 1 1 d . . .
H12A H 0.9404 0.7712 0.5396 0.048 Uiso 1 1 calc R . .
C13 C 0.8702(3) 0.3822(4) 0.9686(3) 0.0494(9) Uani 1 1 d . . .
H13A H 0.8734 0.4655 0.9723 0.074 Uiso 1 1 calc R . .
H13B H 0.9445 0.3247 0.9958 0.074 Uiso 1 1 calc R . .
H13C H 0.7979 0.3480 1.0165 0.074 Uiso 1 1 calc R . .
C14 C 0.9131(3) 0.2430(3) 0.7739(3) 0.0543(10) Uani 1 1 d . . .
H14A H 0.8523 0.2333 0.7311 0.081 Uiso 1 1 calc R . .
H14B H 0.9206 0.1699 0.8443 0.081 Uiso 1 1 calc R . .
H14C H 0.9927 0.2483 0.7278 0.081 Uiso 1 1 calc R . .
C15 C 0.5984(3) 0.2647(4) 0.9114(3) 0.0603(11) Uani 1 1 d . . .
H15A H 0.6626 0.2083 0.8839 0.090 Uiso 1 1 calc R . .
H15B H 0.5231 0.2255 0.9376 0.090 Uiso 1 1 calc R . .
H15C H 0.6255 0.2792 0.9746 0.090 Uiso 1 1 calc R . .
C16 C 0.5227(3) 0.3870(4) 0.6728(3) 0.0508(9) Uani 1 1 d . . .
H16A H 0.5053 0.4675 0.6109 0.076 Uiso 1 1 calc R . .
H16B H 0.4492 0.3448 0.6977 0.076 Uiso 1 1 calc R . .
H16C H 0.5900 0.3325 0.6461 0.076 Uiso 1 1 calc R . .
C17 C 0.4439(3) 0.5225(4) 0.8482(3) 0.0577(10) Uani 1 1 d . . .
H17A H 0.4783 0.5598 0.8926 0.087 Uiso 1 1 calc R . .
H17B H 0.3804 0.4726 0.8963 0.087 Uiso 1 1 calc R . .
H17C H 0.4076 0.5900 0.7837 0.087 Uiso 1 1 calc R . .
C18 C 1.1592(3) 0.4098(4) 0.7923(4) 0.0664(12) Uani 1 1 d . . .
H18A H 1.1248 0.4119 0.8678 0.100 Uiso 1 1 calc R . .
H18B H 1.2482 0.4091 0.7839 0.100 Uiso 1 1 calc R . .
H18C H 1.1416 0.3334 0.7836 0.100 Uiso 1 1 calc R . .
C19 C 1.1542(3) 0.5458(5) 0.5409(3) 0.0814(15) Uani 1 1 d . . .
H19A H 1.1341 0.4707 0.5319 0.122 Uiso 1 1 calc R . .
H19B H 1.2436 0.5418 0.5337 0.122 Uiso 1 1 calc R . .
H19C H 1.1196 0.6220 0.4821 0.122 Uiso 1 1 calc R . .
C20 C 1.1237(3) 0.6936(3) 0.7023(3) 0.0529(9) Uani 1 1 d . . .
H20A H 1.0725 0.7690 0.6570 0.079 Uiso 1 1 calc R . .
H20B H 1.2105 0.7022 0.6776 0.079 Uiso 1 1 calc R . .
H20C H 1.1064 0.6847 0.7828 0.079 Uiso 1 1 calc R . .
C21 C 0.7166(4) 0.7234(3) 0.8290(3) 0.0542(10) Uani 1 1 d . . .
H21A H 0.6468 0.6761 0.8670 0.065 Uiso 0.656(5) 1 d PR A 1
H21B H 0.7904 0.6614 0.8241 0.065 Uiso 0.656(5) 1 d PR A 1
H21C H 0.6682 0.7569 0.8840 0.081 Uiso 0.344(5) 1 d PR A 2
H21D H 0.6969 0.6410 0.8417 0.081 Uiso 0.344(5) 1 d PR A 2
H21E H 0.8021 0.7169 0.8363 0.081 Uiso 0.344(5) 1 d PR A 2
C22 C 0.7382(5) 0.7995(5) 0.8985(5) 0.0541(17) Uani 0.656(5) 1 d P A 1
H22A H 0.6621 0.8555 0.9109 0.065 Uiso 0.656(5) 1 d PR A 1
H22B H 0.7639 0.7423 0.9734 0.065 Uiso 0.656(5) 1 d PR A 1
C23 C 0.8368(6) 0.8758(6) 0.8326(5) 0.0631(19) Uani 0.656(5) 1 d P A 1
H23A H 0.8388 0.9441 0.8623 0.076 Uiso 0.656(5) 1 d PR A 1
H23B H 0.9177 0.8216 0.8389 0.076 Uiso 0.656(5) 1 d PR A 1
C24 C 0.8099(4) 0.9293(5) 0.7171(4) 0.0765(13) Uani 1 1 d D . .
H24A H 0.8715 0.8607 0.7513 0.092 Uiso 0.344(5) 1 d PR A 2
H24B H 0.7674 0.9606 0.7756 0.092 Uiso 0.344(5) 1 d PR A 2
H24C H 0.8887 0.9229 0.6694 0.092 Uiso 0.656(5) 1 d PR A 1
H24D H 0.7804 1.0207 0.7008 0.092 Uiso 0.656(5) 1 d PR A 1
C25 C 0.6937(4) 1.0450(3) 0.5321(4) 0.0736(13) Uani 1 1 d D . .
H25A H 0.6128 1.0908 0.5194 0.088 Uiso 0.344(5) 1 d PR A 2
H25B H 0.7327 1.0381 0.4610 0.088 Uiso 0.344(5) 1 d PR A 2
H25C H 0.6359 1.0668 0.4752 0.110 Uiso 0.656(5) 1 d PR A 1
H25D H 0.7776 1.0474 0.4944 0.110 Uiso 0.656(5) 1 d PR A 1
H25E H 0.6749 1.1061 0.5721 0.110 Uiso 0.656(5) 1 d PR A 1
C22' C 0.7682(14) 1.1211(7) 0.5683(11) 0.157(9) Uiso 0.344(5) 1 d PD A 2
H22C H 0.7162 1.1585 0.6191 0.188 Uiso 0.344(5) 1 d PR A 2
H22D H 0.7976 1.1879 0.5033 0.188 Uiso 0.344(5) 1 d PR A 2
C23' C 0.8754(9) 1.0313(10) 0.6307(10) 0.102(5) Uiso 0.344(5) 1 d PD A 2
H23C H 0.9336 1.0000 0.5792 0.123 Uiso 0.344(5) 1 d PR A 2
H23D H 0.9164 1.0725 0.6652 0.123 Uiso 0.344(5) 1 d PR A 2

loop_
_atom_site_aniso_label
_atom_site_aniso_U_11
_atom_site_aniso_U_22
_atom_site_aniso_U_33
_atom_site_aniso_U_23
_atom_site_aniso_U_13
_atom_site_aniso_U_12
Mo 0.04278(19) 0.04158(19) 0.04290(19) -0.01522(14) -0.00273(13) -0.00723(13)
Al 0.0257(5) 0.0401(6) 0.0341(5) -0.0093(4) -0.0057(4) -0.0057(4)
Si1 0.0262(5) 0.0524(6) 0.0330(5) -0.0128(4) -0.0026(4) -0.0109(4)
Si2 0.0250(5) 0.0546(6) 0.0421(5) -0.0241(5) 0.0006(4) -0.0104(4)
N1 0.0469(17) 0.0338(15) 0.0471(17) -0.0143(13) -0.0039(14) -0.0007(13)
N2 0.0251(13) 0.0394(15) 0.0291(14) -0.0120(12) -0.0038(10) -0.0060(11)
N3 0.0230(13) 0.0399(15) 0.0325(14) -0.0148(12) -0.0027(11) -0.0030(11)
C1 0.048(2) 0.0265(17) 0.043(2) -0.0040(15) -0.0044(16) 0.0000(15)
C2 0.051(2) 0.040(2) 0.060(2) -0.0059(18) -0.0095(19) -0.0056(18)
C3 0.044(2) 0.055(3) 0.072(3) 0.001(2) -0.005(2) 0.0016(19)
C4 0.053(3) 0.064(3) 0.079(3) -0.015(3) 0.009(2) 0.016(2)
C5 0.078(3) 0.056(3) 0.087(3) -0.035(2) 0.004(3) 0.007(2)
C6 0.051(2) 0.042(2) 0.076(3) -0.023(2) 0.001(2) -0.0032(18)
C7 0.0309(17) 0.0423(19) 0.0296(17) -0.0166(15) -0.0003(13) -0.0058(14)
C8 0.0277(16) 0.0439(19) 0.0283(16) -0.0162(15) -0.0049(13) -0.0031(14)
C9 0.0313(18) 0.047(2) 0.0399(19) -0.0203(16) -0.0090(14) -0.0033(15)
C10 0.052(2) 0.048(2) 0.038(2) -0.0159(17) -0.0171(17) 0.0032(17)
C11 0.051(2) 0.047(2) 0.036(2) -0.0066(16) -0.0064(17) -0.0056(17)
C12 0.0387(19) 0.047(2) 0.0330(18) -0.0116(16) 0.0006(15) -0.0135(16)
C13 0.046(2) 0.062(2) 0.040(2) -0.0119(18) -0.0093(16) -0.0110(18)
C14 0.040(2) 0.049(2) 0.076(3) -0.022(2) -0.0103(19) -0.0064(17)
C15 0.045(2) 0.073(3) 0.053(2) -0.003(2) -0.0080(18) -0.022(2)
C16 0.041(2) 0.069(3) 0.051(2) -0.026(2) -0.0055(17) -0.0185(18)
C17 0.033(2) 0.090(3) 0.057(2) -0.036(2) 0.0035(17) -0.0102(19)
C18 0.029(2) 0.061(3) 0.104(3) -0.021(2) -0.017(2) -0.0012(18)
C19 0.040(2) 0.158(5) 0.074(3) -0.075(3) 0.015(2) -0.026(3)
C20 0.051(2) 0.061(2) 0.054(2) -0.0200(19) -0.0123(18) -0.0184(18)
C21 0.064(3) 0.058(2) 0.043(2) -0.0242(19) -0.0091(18) 0.0012(19)
C22 0.063(4) 0.059(4) 0.041(3) -0.022(3) -0.015(3) 0.007(3)
C23 0.063(4) 0.080(5) 0.062(4) -0.036(4) -0.022(3) -0.010(3)
C24 0.074(3) 0.099(4) 0.078(3) -0.049(3) -0.004(2) -0.030(3)
C25 0.090(3) 0.042(2) 0.075(3) -0.005(2) 0.003(2) -0.017(2)

loop_
_atom_type_symbol
_atom_type_description
_atom_type_scat_dispersion_real
_atom_type_scat_dispersion_imag
_atom_type_scat_source
C C 0.0033 0.0016 'International Tables Vol C Tables 4.2.6.8 and 6.1.1.4'
H H 0.0000 0.0000 'International Tables Vol C Tables 4.2.6.8 and 6.1.1.4'
N N 0.0061 0.0033 'International Tables Vol C Tables 4.2.6.8 and 6.1.1.4'
Al Al 0.0645 0.0514 'International Tables Vol C Tables 4.2.6.8 and 6.1.1.4'
Si Si 0.0817 0.0704 'International Tables Vol C Tables 4.2.6.8 and 6.1.1.4'
Mo Mo -1.6832 0.6857 'International Tables Vol C Tables 4.2.6.8 and 6.1.1.4'

loop_
_geom_angle_atom_site_label_1
_geom_angle_atom_site_label_2
_geom_angle_atom_site_label_3
_geom_angle
N1 Mo C21 89.02(13)
N1 Mo C25 90.68(14)
C21 Mo C25 142.36(16)
N1 Mo C24 103.88(15)
C21 Mo C24 71.04(16)
C25 Mo C24 72.53(18)
N1 Mo C10 110.66(13)
C21 Mo C10 125.51(13)
C25 Mo C10 89.51(14)
C24 Mo C10 141.14(15)
N1 Mo C9 101.55(12)
C21 Mo C9 93.38(12)
C25 Mo C9 123.44(14)
C24 Mo C9 149.72(15)
C10 Mo C9 34.44(11)
N1 Mo C11 139.62(12)
C21 Mo C11 124.56(12)
C25 Mo C11 75.92(14)
C24 Mo C11 107.81(14)
C10 Mo C11 33.38(11)
C9 Mo C11 59.25(11)
N2 Al N3 86.65(11)
N2 Al C13 114.92(13)
N3 Al C13 112.42(14)
N2 Al C14 110.70(13)
N3 Al C14 112.98(14)
C13 Al C14 115.77(16)
N2 Si1 C15 107.22(14)
N2 Si1 C17 111.20(15)
C15 Si1 C17 108.77(18)
N2 Si1 C16 109.46(14)
C15 Si1 C16 108.68(17)
C17 Si1 C16 111.38(16)
N3 Si2 C19 110.17(15)
N3 Si2 C18 105.94(15)
C19 Si2 C18 109.0(2)
N3 Si2 C20 112.64(15)
C19 Si2 C20 110.8(2)
C18 Si2 C20 108.08(18)
C1 N1 Mo 174.8(2)
C8 N2 Si1 124.4(2)
C8 N2 Al 110.98(19)
Si1 N2 Al 124.25(14)
C7 N3 Si2 126.0(2)
C7 N3 Al 110.44(19)
Si2 N3 Al 123.30(14)
N1 C1 C6 118.8(3)
N1 C1 C2 122.4(3)
C6 C1 C2 118.8(3)
C3 C2 C1 120.2(4)
C3 C2 H2A 119.9
C1 C2 H2A 119.9
C4 C3 C2 120.1(4)
C4 C3 H3A 119.9
C2 C3 H3A 119.9
C5 C4 C3 119.8(4)
C5 C4 H4A 120.1
C3 C4 H4A 120.1
C4 C5 C6 121.3(4)
C4 C5 H5A 119.4
C6 C5 H5A 119.4
C5 C6 C1 119.8(4)
C5 C6 H6A 120.1
C1 C6 H6A 120.1
N3 C7 C12 126.6(3)
N3 C7 C8 116.0(3)
C12 C7 C8 117.4(3)
N2 C8 C9 127.0(3)
N2 C8 C7 115.9(3)
C9 C8 C7 117.0(3)
C10 C9 C8 122.1(3)
C10 C9 Mo 69.67(18)
C8 C9 Mo 92.30(19)
C10 C9 H9A 118.5
C8 C9 H9A 118.5
Mo C9 H9A 118.5
C11 C10 C9 119.5(3)
C11 C10 Mo 78.4(2)
C9 C10 Mo 75.89(18)
C11 C10 H10P 120.2
C9 C10 H10P 120.2
Mo C10 H10P 120.2
C10 C11 C12 119.6(3)
C10 C11 Mo 68.17(19)
C12 C11 Mo 81.6(2)
C10 C11 H11E 120.2
C12 C11 H11E 120.2
Mo C11 H11E 120.2
C11 C12 C7 122.4(3)
C11 C12 H12A 118.8
C7 C12 H12A 118.8
Al C13 H13A 109.5
Al C13 H13B 109.5
H13A C13 H13B 109.5
Al C13 H13C 109.5
H13A C13 H13C 109.5
H13B C13 H13C 109.5
Al C14 H14A 109.5
Al C14 H14B 109.5
H14A C14 H14B 109.5
Al C14 H14C 109.5
H14A C14 H14C 109.5
H14B C14 H14C 109.5
Si1 C15 H15A 109.5
Si1 C15 H15B 109.5
H15A C15 H15B 109.5
Si1 C15 H15C 109.5
H15A C15 H15C 109.5
H15B C15 H15C 109.5
Si1 C16 H16A 109.5
Si1 C16 H16B 109.5
H16A C16 H16B 109.5
Si1 C16 H16C 109.5
H16A C16 H16C 109.5
H16B C16 H16C 109.5
Si1 C17 H17A 109.5
Si1 C17 H17B 109.5
H17A C17 H17B 109.5
Si1 C17 H17C 109.5
H17A C17 H17C 109.5
H17B C17 H17C 109.5
Si2 C18 H18A 109.5
Si2 C18 H18B 109.5
H18A C18 H18B 109.5
Si2 C18 H18C 109.5
H18A C18 H18C 109.5
H18B C18 H18C 109.5
Si2 C19 H19A 109.5
Si2 C19 H19B 109.5
H19A C19 H19B 109.5
Si2 C19 H19C 109.5
H19A C19 H19C 109.5
H19B C19 H19C 109.5
Si2 C20 H20A 109.5
Si2 C20 H20B 109.5
H20A C20 H20B 109.5
Si2 C20 H20C 109.5
H20A C20 H20C 109.5
H20B C20 H20C 109.5
C22 C21 Mo 110.3(3)
C22 C21 H21A 109.5
Mo C21 H21A 109.6
C22 C21 H21B 109.6
Mo C21 H21B 109.6
H21A C21 H21B 108.1
C22 C21 H21C 44.3
Mo C21 H21C 109.5
H21A C21 H21C 68.6
H21B C21 H21C 139.1
C22 C21 H21D 138.5
Mo C21 H21D 109.2
H21A C21 H21D 43.7
H21B C21 H21D 67.4
H21C C21 H21D 109.5
C22 C21 H21E 67.9
Mo C21 H21E 109.6
H21A C21 H21E 138.6
H21B C21 H21E 44.9
H21C C21 H21E 109.5
H21D C21 H21E 109.5
C23 C22 C21 106.8(4)
C23 C22 H21C 139.2
C21 C22 H21C 38.9
C23 C22 H21E 81.1
C21 C22 H21E 37.5
H21C C22 H21E 74.9
C23 C22 H22A 110.4
C21 C22 H22A 110.3
H21C C22 H22A 76.9
H21E C22 H22A 146.7
C23 C22 H22B 110.2
C21 C22 H22B 110.5
H21C C22 H22B 104.4
H21E C22 H22B 95.3
H22A C22 H22B 108.6
C24 C23 C22 107.4(4)
C24 C23 H23A 109.9
C22 C23 H23A 110.2
C24 C23 H23B 110.6
C22 C23 H23B 110.3
H23A C23 H23B 108.5
C24 C23 H24A 42.2
C22 C23 H24A 113.4
H23A C23 H24A 133.8
H23B C23 H24A 69.7
C24 C23 H24B 41.7
C22 C23 H24B 94.0
H23A C23 H24B 78.6
H23B C23 H24B 149.3
H24A C23 H24B 83.9
C23 C24 C23' 122.1(7)
C23 C24 Mo 120.1(4)
C23' C24 Mo 117.6(6)
C23 C24 H24A 50.7
C23' C24 H24A 107.1
Mo C24 H24A 107.7
C23 C24 H24B 56.7
C23' C24 H24B 108.4
Mo C24 H24B 108.3
H24A C24 H24B 107.3
C23 C24 H24C 106.9
C23' C24 H24C 50.1
Mo C24 H24C 107.1
H24A C24 H24C 64.1
H24B C24 H24C 144.4
C23 C24 H24D 107.6
C23' C24 H24D 56.8
Mo C24 H24D 107.7
H24A C24 H24D 144.5
H24B C24 H24D 58.7
H24C C24 H24D 106.9
C22' C25 Mo 114.7(4)
C22' C25 H25A 109.2
Mo C25 H25A 108.5
C22' C25 H25B 107.9
Mo C25 H25B 108.7
H25A C25 H25B 107.6
C22' C25 H25C 134.4
Mo C25 H25C 109.3
H25A C25 H25C 42.6
H25B C25 H25C 67.2
C22' C25 H25D 66.6
Mo C25 H25D 109.6
H25A C25 H25D 139.2
H25B C25 H25D 45.5
H25C C25 H25D 109.5
C22' C25 H25E 44.2
Mo C25 H25E 109.5
H25A C25 H25E 70.1
H25B C25 H25E 140.2
H25C C25 H25E 109.5
H25D C25 H25E 109.5
C25 C22' C23' 109.1(8)
C25 C22' H25D 38.1
C23' C22' H25D 90.6
C25 C22' H25E 39.4
C23' C22' H25E 129.7
H25D C22' H25E 76.7
C25 C22' H22C 109.1
C23' C22' H22C 109.0
H25D C22' H22C 147.1
H25E C22' H22C 70.4
C25 C22' H22D 110.4
C23' C22' H22D 110.9
H25D C22' H22D 87.7
H25E C22' H22D 116.8
H22C C22' H22D 108.3
C24 C23' C22' 101.2(4)
C24 C23' H24C 41.5
C22' C23' H24C 128.8
C24 C23' H24D 41.0
C22' C23' H24D 72.3
H24C C23' H24D 82.4
C24 C23' H23C 112.0
C22' C23' H23C 110.5
H24C C23' H23C 72.8
H24D C23' H23C 149.9
C24 C23' H23D 112.1
C22' C23' H23D 111.6
H24C C23' H23D 114.9
H24D C23' H23D 96.3
H23C C23' H23D 109.3

loop_
_geom_bond_atom_site_label_1
_geom_bond_atom_site_label_2
_geom_bond_distance
Mo N1 1.725(3)
Mo C21 2.203(3)
Mo C25 2.240(4)
Mo C24 2.243(4)
Mo C10 2.334(3)
Mo C9 2.414(3)
Mo C11 2.464(3)
Al N2 1.925(2)
Al N3 1.926(3)
Al C13 1.963(3)
Al C14 1.970(4)
Si1 N2 1.762(2)
Si1 C15 1.853(4)
Si1 C17 1.863(3)
Si1 C16 1.870(3)
Si2 N3 1.757(2)
Si2 C19 1.843(4)
Si2 C18 1.848(4)
Si2 C20 1.854(4)
N1 C1 1.383(4)
N2 C8 1.335(4)
N3 C7 1.346(4)
C1 C6 1.386(5)
C1 C2 1.392(5)
C2 C3 1.382(5)
C2 H2A 0.9500
C3 C4 1.365(6)
C3 H3A 0.9500
C4 C5 1.363(6)
C4 H4A 0.9500
C5 C6 1.371(5)
C5 H5A 0.9500
C6 H6A 0.9500
C7 C12 1.418(4)
C7 C8 1.469(4)
C8 C9 1.423(4)
C9 C10 1.408(4)
C9 H9A 1.0000
C10 C11 1.384(5)
C10 H10P 1.0000
C11 C12 1.400(4)
C11 H11E 1.0000
C12 H12A 0.9500
C13 H13A 0.9800
C13 H13B 0.9800
C13 H13C 0.9800
C14 H14A 0.9800
C14 H14B 0.9800
C14 H14C 0.9800
C15 H15A 0.9800
C15 H15B 0.9800
C15 H15C 0.9800
C16 H16A 0.9800
C16 H16B 0.9800
C16 H16C 0.9800
C17 H17A 0.9800
C17 H17B 0.9800
C17 H17C 0.9800
C18 H18A 0.9800
C18 H18B 0.9800
C18 H18C 0.9800
C19 H19A 0.9800
C19 H19B 0.9800
C19 H19C 0.9800
C20 H20A 0.9800
C20 H20B 0.9800
C20 H20C 0.9800
C21 C22 1.519(6)
C21 H21A 0.9900
C21 H21B 0.9901
C21 H21C 0.9601
C21 H21D 0.9600
C21 H21E 0.9599
C22 C23 1.485(8)
C22 H21C 1.0680
C22 H21E 1.4600
C22 H22A 0.9900
C22 H22B 0.9899
C23 C24 1.428(7)
C23 H23A 0.9900
C23 H23B 0.9900
C23 H24A 1.1056
C23 H24B 1.2055
C24 C23' 1.495(5)
C24 H24A 0.9600
C24 H24B 0.9601
C24 H24C 0.9900
C24 H24D 0.9899
C25 C22' 1.535(5)
C25 H25A 0.9600
C25 H25B 0.9600
C25 H25C 0.9800
C25 H25D 0.9801
C25 H25E 0.9801
C22' C23' 1.537(5)
C22' H25D 1.4561
C22' H25E 1.0776
C22' H22C 0.9600
C22' H22D 0.9600
C23' H24C 1.1472
C23' H24D 1.2631
C23' H23C 0.9600
C23' H23D 0.9602
